data_4134161
loop_
_publ_author_name
'Hou, Jingwei'
'Rios, Laura'
'Krajnc, Andra\<z'
'McCaul, Aoife'
'Li, Shichun'
'Bumstead, Alice'
'Sapnik, Adam'
'Deng, Zeyu'
'Lin, Rijia'
'Chater, Philip A.'
'Keeble, Dean S.'
'Keen, David A.'
'Appadoo, Dominique'
'Chan, Bun'
'Chen, Vicki'
'Mali, Gregor'
'Bennett, Thomas D.'

_publ_section_title
;
 Halogenated Metal-Organic Framework Glasses and Liquids.
;
_journal_name_full 'Journal of the American Chemical Society'
_journal_paper_doi 10.1021/jacs.9b11639
_journal_year 2020
_chemical_formula_moiety 'C13.04 H12 Cl0.26 F0.26 N8 Zn2'
_chemical_formula_sum 'C13.04 H12 Cl0.26 F0.26 N8 Zn2'
_chemical_formula_weight 425.71
_chemical_melting_point '679 K (onset)'
_chemical_name_common ZIF-UC-2
_chemical_name_systematic Zn(Im)1.87(ClFbIm)0.13
_space_group_crystal_system orthorhombic
_space_group_IT_number 61
_space_group_name_Hall '-P 2ac 2ab'
_space_group_name_H-M_alt 'P b c a'
_symmetry_cell_setting orthorhombic
_symmetry_space_group_name_H-M 'P b c a'
_atom_sites_solution_hydrogens geom
_audit_creation_method SHELXL-2018/3
_cell_angle_alpha 90
_cell_angle_beta 90
_cell_angle_gamma 90
_cell_formula_units_Z 8
_cell_length_a 15.5560(5)
_cell_length_b 15.6538(5)
_cell_length_c 18.0875(6)
_cell_measurement_reflns_used 4413
_cell_measurement_temperature 293(2)
_cell_measurement_theta_max 63.9874
_cell_measurement_theta_min 2.4428
_cell_volume 4404.5(2)
_computing_cell_refinement
;
CrysAlisPro, Agilent Technologies,
Version 1.171.37.34i (release 04-08-2014 CrysAlis171 .NET)
(compiled Aug  4 2014,14:34:23)
;
_computing_data_collection
;
CrysAlisPro, Agilent Technologies,
Version 1.171.37.34i (release 04-08-2014 CrysAlis171 .NET)
(compiled Aug  4 2014,14:34:23)
;
_computing_data_reduction
;
CrysAlisPro, Agilent Technologies,
Version 1.171.37.34i (release 04-08-2014 CrysAlis171 .NET)
(compiled Aug  4 2014,14:34:23)
;
_computing_structure_refinement 'SHELXL-2018/3 (Sheldrick, 2018)'
_computing_structure_solution 'SUPERFLIP (Palatinus & Chapuis, 2007)'
_diffrn_ambient_temperature 293(2)
_diffrn_detector 'CCD plate'
_diffrn_detector_area_resol_mean 16.1183
_diffrn_detector_type Eos
_diffrn_measured_fraction_theta_full 0.9281
_diffrn_measured_fraction_theta_max 0.9966
_diffrn_measurement_details
;
#__ type_ start__ end____ width___ exp.time_
  1 omega  -36.00   30.00   1.0000   14.4400
omega____ theta____ kappa____ phi______ frames
    -      -51.2500   30.0000  -30.0000 66

#__ type_ start__ end____ width___ exp.time_
  2 omega   47.00   72.00   1.0000    3.6100
omega____ theta____ kappa____ phi______ frames
    -        0.0000   57.0000 -180.0000 25

#__ type_ start__ end____ width___ exp.time_
  3 omega  -30.00   29.00   1.0000    3.6100
omega____ theta____ kappa____ phi______ frames
    -        0.0000   57.0000 -180.0000 59

#__ type_ start__ end____ width___ exp.time_
  4 omega   53.00  109.00   1.0000   14.4400
omega____ theta____ kappa____ phi______ frames
    -       51.2500   45.0000 -180.0000 56

#__ type_ start__ end____ width___ exp.time_
  5 omega  136.00  162.00   1.0000   14.4400
omega____ theta____ kappa____ phi______ frames
    -      102.5000  -21.0000  -90.0000 26

#__ type_ start__ end____ width___ exp.time_
  6 omega  144.00  177.00   1.0000   14.4400
omega____ theta____ kappa____ phi______ frames
    -      102.5000   24.0000  -34.8564 33

#__ type_ start__ end____ width___ exp.time_
  7 omega  147.00  172.00   1.0000   14.4400
omega____ theta____ kappa____ phi______ frames
    -      102.5000  104.0000   90.0000 25

#__ type_ start__ end____ width___ exp.time_
  8 omega  100.00  132.00   1.0000   14.4400
omega____ theta____ kappa____ phi______ frames
    -      102.5000  104.0000   90.0000 32

#__ type_ start__ end____ width___ exp.time_
  9 omega   82.00  108.00   1.0000   14.4400
omega____ theta____ kappa____ phi______ frames
    -      102.5000   77.0000   60.0000 26

#__ type_ start__ end____ width___ exp.time_
 10 omega  112.00  176.00   1.0000   14.4400
omega____ theta____ kappa____ phi______ frames
    -      102.5000  -21.0000  120.0000 64

#__ type_ start__ end____ width___ exp.time_
 11 omega   59.00   85.00   1.0000   14.4400
omega____ theta____ kappa____ phi______ frames
    -      102.5000  -54.0000   60.0000 26

#__ type_ start__ end____ width___ exp.time_
 12 omega   41.00   72.00   1.0000   14.4400
omega____ theta____ kappa____ phi______ frames
    -      102.5000 -104.0000  120.0000 31

#__ type_ start__ end____ width___ exp.time_
 13 omega   22.00   56.00   1.0000   14.4400
omega____ theta____ kappa____ phi______ frames
    -      102.5000  -32.0000   30.0000 34

#__ type_ start__ end____ width___ exp.time_
 14 omega   34.00   68.00   1.0000   14.4400
omega____ theta____ kappa____ phi______ frames
    -      102.5000  -43.0000    0.0000 34

#__ type_ start__ end____ width___ exp.time_
 15 omega   32.00   65.00   1.0000   14.4400
omega____ theta____ kappa____ phi______ frames
    -      102.5000  -32.0000  -30.0000 33

#__ type_ start__ end____ width___ exp.time_
 16 omega   25.00   75.00   1.0000   14.4400
omega____ theta____ kappa____ phi______ frames
    -      102.5000  -43.0000  -90.0000 50

#__ type_ start__ end____ width___ exp.time_
 17 omega   28.00   54.00   1.0000   14.4400
omega____ theta____ kappa____ phi______ frames
    -      102.5000  -32.0000 -150.0000 26

#__ type_ start__ end____ width___ exp.time_
 18 omega   24.00   75.00   1.0000   14.4400
omega____ theta____ kappa____ phi______ frames
    -      102.5000  -43.0000 -150.0000 51

#__ type_ start__ end____ width___ exp.time_
 19 omega   21.00   59.00   1.0000   14.4400
omega____ theta____ kappa____ phi______ frames
    -      102.5000  -32.0000  -60.0000 38

#__ type_ start__ end____ width___ exp.time_
 20 omega   25.00   51.00   1.0000   14.4400
omega____ theta____ kappa____ phi______ frames
    -      102.5000  -32.0000    0.0000 26

#__ type_ start__ end____ width___ exp.time_
 21 omega   33.00   58.00   1.0000   14.4400
omega____ theta____ kappa____ phi______ frames
    -      102.5000   24.0000  -34.8564 25

#__ type_ start__ end____ width___ exp.time_
 22 omega   84.00  125.00   1.0000   14.4400
omega____ theta____ kappa____ phi______ frames
    -       51.2500  125.0000 -180.0000 41

#__ type_ start__ end____ width___ exp.time_
 23 omega   73.00  130.00   1.0000   14.4400
omega____ theta____ kappa____ phi______ frames
    -       51.2500  125.0000 -150.0000 57

#__ type_ start__ end____ width___ exp.time_
 24 omega   69.00   94.00   1.0000   14.4400
omega____ theta____ kappa____ phi______ frames
    -      102.5000  138.0000  -90.0000 25

#__ type_ start__ end____ width___ exp.time_
 25 omega   35.00   60.00   1.0000    3.6100
omega____ theta____ kappa____ phi______ frames
    -        0.0000 -178.0000  -30.0000 25
;
_diffrn_measurement_device 'four-circle diffractometer'
_diffrn_measurement_device_type 'Xcalibur, Eos, Gemini ultra'
_diffrn_measurement_method '\w scans'
_diffrn_orient_matrix_UB_11 -0.0056584000
_diffrn_orient_matrix_UB_12 -0.0982359000
_diffrn_orient_matrix_UB_13 0.0000663000
_diffrn_orient_matrix_UB_21 -0.0773059000
_diffrn_orient_matrix_UB_22 0.0044068000
_diffrn_orient_matrix_UB_23 -0.0531500000
_diffrn_orient_matrix_UB_31 0.0616213000
_diffrn_orient_matrix_UB_32 -0.0035333000
_diffrn_orient_matrix_UB_33 -0.0665850000
_diffrn_radiation_monochromator mirror
_diffrn_radiation_type CuK\a
_diffrn_radiation_wavelength 1.54184
_diffrn_reflns_av_R_equivalents 0.0171
_diffrn_reflns_av_sigmaI/netI 0.0252
_diffrn_reflns_limit_h_max 18
_diffrn_reflns_limit_h_min -16
_diffrn_reflns_limit_k_max 18
_diffrn_reflns_limit_k_min -17
_diffrn_reflns_limit_l_max 21
_diffrn_reflns_limit_l_min -20
_diffrn_reflns_number 10790
_diffrn_reflns_theta_full 66.9682
_diffrn_reflns_theta_max 63.9874
_diffrn_reflns_theta_min 2.4428
_diffrn_source 'sealed X-ray tube'
_diffrn_source_type 'Enhance Ultra (Cu) X-ray Source'
_exptl_absorpt_coefficient_mu 3.06584
_exptl_absorpt_correction_T_max 1.00000
_exptl_absorpt_correction_T_min 0.82537
_exptl_absorpt_correction_type multi-scan
_exptl_absorpt_process_details
;
CrysAlisPro, Agilent Technologies,
Version 1.171.37.34i (release 04-08-2014 CrysAlis171 .NET)
(compiled Aug  4 2014,14:34:23)
Empirical absorption correction using spherical harmonics,
 implemented in SCALE3 ABSPACK scaling algorithm.
;
_exptl_crystal_colour white
_exptl_crystal_density_diffrn 1.283
_exptl_crystal_description tetrahedral
_exptl_crystal_F_000 1892.48
_exptl_crystal_size_max 0.1
_exptl_crystal_size_mid 0.07
_exptl_crystal_size_min 0.05
_refine_diff_density_max 0.757
_refine_diff_density_min -0.482
_refine_diff_density_rms 0.072
_refine_ls_extinction_method none
_refine_ls_goodness_of_fit_ref 1.074
_refine_ls_hydrogen_treatment constr
_refine_ls_matrix_type full
_refine_ls_number_parameters 251
_refine_ls_number_reflns 3641
_refine_ls_number_restraints 10
_refine_ls_restrained_S_all 1.077
_refine_ls_R_factor_all 0.0535
_refine_ls_R_factor_gt 0.0459
_refine_ls_shift/su_max 0.001
_refine_ls_shift/su_mean 0.000
_refine_ls_structure_factor_coef Fsqd
_refine_ls_weighting_details 'w=1/[\s^2^(Fo^2^)+(0.0925P)^2^+1.6961P] where P=(Fo^2^+2Fc^2^)/3'
_refine_ls_weighting_scheme calc
_refine_ls_wR_factor_gt 0.1408
_refine_ls_wR_factor_ref 0.1511
_reflns_Friedel_coverage 0.000
_reflns_number_gt 3021
_reflns_number_total 3641
_reflns_threshold_expression 'I > 2\s(I)'
_cod_data_source_file ja9b11639_si_001.cif
_cod_data_source_block shelx
_cod_database_code 4134161
_shelx_shelxl_version_number 2018/3
_shelx_space_group_comment
;
The symmetry employed for this shelxl refinement is uniquely defined
by the following loop, which should always be used as a source of
symmetry information in preference to the above space-group names.
They are only intended as comments.
;
_reflns_odcompleteness_completeness 92.81
_reflns_odcompleteness_theta 66.97
_reflns_odcompleteness_iscentric 1

loop_
_space_group_symop_operation_xyz
'x, y, z'
'-x+1/2, -y, z+1/2'
'x+1/2, -y+1/2, -z'
'-x, y+1/2, -z+1/2'
'-x, -y, -z'
'x-1/2, y, -z-1/2'
'-x-1/2, y-1/2, z'
'x, -y-1/2, z-1/2'

loop_
_atom_site_label
_atom_site_type_symbol
_atom_site_fract_x
_atom_site_fract_y
_atom_site_fract_z
_atom_site_U_iso_or_equiv
_atom_site_adp_type
_atom_site_occupancy
_atom_site_site_symmetry_order
_atom_site_calc_flag
_atom_site_refinement_flags_posn
_atom_site_refinement_flags_adp
_atom_site_refinement_flags_occupancy
_atom_site_disorder_assembly
_atom_site_disorder_group
Zn1 Zn 0.69842(3) 0.14509(3) 0.09462(3) 0.0684(2) Uani 1 1 d . . . . .
Zn2 Zn 1.00115(3) 0.34160(3) 0.18728(3) 0.0673(2) Uani 1 1 d . . . . .
N4 N 0.8216(2) 0.1686(2) 0.11123(19) 0.0756(8) Uani 1 1 d . . . . .
N1 N 0.5567(2) 0.3167(2) 0.21662(17) 0.0746(8) Uani 1 1 d . . . . .
N5 N 0.6631(2) 0.0450(2) 0.15522(19) 0.0753(8) Uani 1 1 d . . . . .
N2 N 0.6318(2) 0.2442(2) 0.13360(17) 0.0732(8) Uani 1 1 d . . . . .
N3 N 0.9366(2) 0.2417(2) 0.14796(19) 0.0750(8) Uani 1 1 d . . . . .
N6 N 0.5823(2) -0.0629(2) 0.19484(17) 0.0720(8) Uani 1 1 d . . . . .
C7 C 0.5990(3) -0.0081(2) 0.1416(2) 0.0737(10) Uani 1 1 d . . . . .
H7 H 0.567937 -0.006823 0.097704 0.088 Uiso 1 1 calc R U . . .
C4 C 0.8522(2) 0.2408(3) 0.1385(2) 0.0748(10) Uani 1 1 d . . . . .
H4 H 0.817364 0.287222 0.150020 0.090 Uiso 1 1 calc R U . . .
C1 C 0.5915(3) 0.2437(3) 0.1981(2) 0.0778(10) Uani 1 1 d . . . . .
H1 H 0.588236 0.195412 0.227884 0.093 Uiso 1 1 calc R U . . .
C6 C 0.9620(3) 0.1650(3) 0.1222(4) 0.116(2) Uani 1 1 d . . . . .
H6 H 1.018639 0.146142 0.119591 0.139 Uiso 1 1 calc R U . . .
C8 C 0.6903(4) 0.0211(4) 0.2228(3) 0.116(2) Uani 1 1 d . . . . .
H8 H 0.736120 0.045209 0.248268 0.139 Uiso 1 1 calc R U . . .
C3 C 0.5758(5) 0.3677(3) 0.1597(3) 0.124(2) Uani 1 1 d . . . . .
H3 H 0.560992 0.425129 0.155855 0.149 Uiso 1 1 calc R U . . .
C2 C 0.6193(5) 0.3233(4) 0.1093(3) 0.126(2) Uani 1 1 d . . . . .
H2 H 0.638076 0.344364 0.064010 0.152 Uiso 1 1 calc R U . . .
C9 C 0.6405(4) -0.0436(3) 0.2477(3) 0.1093(17) Uani 1 1 d . . . . .
H9 H 0.645537 -0.070232 0.293491 0.131 Uiso 1 1 calc R U . . .
C5 C 0.8926(4) 0.1200(4) 0.1009(4) 0.118(2) Uani 1 1 d . . . . .
H5 H 0.893289 0.064694 0.082134 0.142 Uiso 1 1 calc R U . . .
C10A C 0.5949(9) 0.1453(8) -0.0429(8) 0.064(2) Uani 0.740(4) 1 d . . P A 1
H10A H 0.550036 0.172077 -0.018037 0.077 Uiso 0.740(4) 1 calc R U P A 1
N7A N 0.6668(2) 0.1229(2) -0.00937(18) 0.0801(9) Uani 0.740(4) 1 d . . P A 1
N8A N 0.5909(2) 0.1271(2) -0.11374(19) 0.0816(9) Uani 0.740(4) 1 d . . P A 1
C12A C 0.6721(6) 0.1020(9) -0.1298(4) 0.178(6) Uani 0.740(4) 1 d . . P A 1
H12A H 0.693010 0.089661 -0.176788 0.214 Uiso 0.740(4) 1 calc R U P A 1
C11A C 0.7176(6) 0.0979(10) -0.0663(5) 0.187(7) Uani 0.740(4) 1 d . . P A 1
H11A H 0.774594 0.080655 -0.062311 0.225 Uiso 0.740(4) 1 calc R U P A 1
C10B C 0.6127(19) 0.161(2) -0.053(2) 0.047(5) Uani 0.260(4) 1 d . . P A 2
H10B H 0.589977 0.214166 -0.039684 0.057 Uiso 0.260(4) 1 calc R U P A 2
N7B N 0.6668(2) 0.1229(2) -0.00937(18) 0.0801(9) Uani 0.260(4) 1 d . . P A 2
N8B N 0.5909(2) 0.1271(2) -0.11374(19) 0.0816(9) Uani 0.260(4) 1 d . . P A 2
C12B C 0.6233(7) 0.0406(8) -0.1068(6) 0.058(3) Uani 0.260(4) 1 d . . P A 2
C11B C 0.6723(7) 0.0385(8) -0.0423(7) 0.061(3) Uani 0.260(4) 1 d . . P A 2
C13 C 0.6170(11) -0.0317(11) -0.1518(9) 0.084(4) Uiso 0.260(4) 1 d . . P A 2
H13 H 0.584561 -0.030954 -0.194931 0.101 Uiso 0.260(4) 1 calc R U P A 2
C15 C 0.7152(13) -0.1151(14) -0.0696(12) 0.101(6) Uiso 0.260(4) 1 d . . P A 2
C16 C 0.7175(12) -0.0354(12) -0.0219(11) 0.094(5) Uiso 0.260(4) 1 d . . P A 2
H16 H 0.749531 -0.035492 0.021508 0.113 Uiso 0.260(4) 1 calc R U P A 2
C14 C 0.6655(16) -0.1127(18) -0.1276(14) 0.123(7) Uiso 0.260(4) 1 d . . P A 2
Cl Cl 0.6661(6) -0.1930(6) -0.1833(4) 0.155(3) Uiso 0.260(4) 1 d . . P A 2
F F 0.7584(10) -0.1829(10) -0.0580(7) 0.135(5) Uiso 0.260(4) 1 d . . P A 2

loop_
_atom_site_aniso_label
_atom_site_aniso_U_11
_atom_site_aniso_U_22
_atom_site_aniso_U_33
_atom_site_aniso_U_23
_atom_site_aniso_U_13
_atom_site_aniso_U_12
Zn1 0.0651(3) 0.0726(4) 0.0675(3) -0.0064(2) -0.0008(2) -0.0068(2)
Zn2 0.0615(3) 0.0733(4) 0.0671(4) 0.0053(2) -0.0062(2) -0.0013(2)
N4 0.0663(18) 0.074(2) 0.087(2) -0.0091(17) -0.0030(16) -0.0059(16)
N1 0.081(2) 0.0769(19) 0.0657(17) -0.0026(16) 0.0066(16) 0.0028(17)
N5 0.0717(19) 0.0732(19) 0.081(2) 0.0016(16) -0.0094(16) -0.0059(16)
N2 0.0780(19) 0.078(2) 0.0640(17) -0.0039(15) 0.0101(15) -0.0003(16)
N3 0.0642(17) 0.0733(19) 0.088(2) -0.0009(16) -0.0074(16) -0.0038(15)
N6 0.0717(18) 0.0738(18) 0.0707(18) 0.0064(15) -0.0049(15) -0.0043(16)
C7 0.073(2) 0.079(2) 0.069(2) 0.0032(18) -0.0086(18) -0.011(2)
C4 0.063(2) 0.079(2) 0.082(2) -0.005(2) -0.0037(18) -0.0046(19)
C1 0.090(3) 0.072(2) 0.071(2) 0.0028(18) 0.014(2) 0.005(2)
C6 0.068(3) 0.095(4) 0.186(6) -0.031(4) -0.013(3) 0.010(3)
C8 0.118(4) 0.120(4) 0.109(4) 0.033(3) -0.057(3) -0.039(3)
C3 0.183(6) 0.082(3) 0.108(4) 0.022(3) 0.061(4) 0.031(4)
C2 0.192(7) 0.092(3) 0.095(3) 0.023(3) 0.068(4) 0.030(4)
C9 0.118(4) 0.113(4) 0.096(3) 0.035(3) -0.040(3) -0.032(3)
C5 0.086(3) 0.086(3) 0.183(6) -0.037(3) -0.024(3) 0.012(3)
C10A 0.051(5) 0.079(8) 0.063(5) 0.004(4) 0.016(4) -0.008(4)
N7A 0.072(2) 0.100(2) 0.0682(19) -0.0161(18) -0.0049(16) 0.0159(18)
N8A 0.075(2) 0.102(2) 0.0683(19) -0.0141(18) -0.0014(16) 0.0201(19)
C12A 0.101(6) 0.355(17) 0.079(5) -0.069(8) -0.014(4) 0.107(9)
C11A 0.091(6) 0.37(2) 0.103(6) -0.060(10) -0.008(5) 0.092(9)
C10B 0.040(12) 0.039(7) 0.063(13) 0.009(7) 0.022(7) -0.015(7)
N7B 0.072(2) 0.100(2) 0.0682(19) -0.0161(18) -0.0049(16) 0.0159(18)
N8B 0.075(2) 0.102(2) 0.0683(19) -0.0141(18) -0.0014(16) 0.0201(19)
C12B 0.053(7) 0.074(8) 0.046(6) -0.012(6) 0.010(5) 0.018(6)
C11B 0.056(7) 0.065(8) 0.061(8) -0.018(6) -0.007(6) 0.024(6)

loop_
_atom_type_symbol
_atom_type_description
_atom_type_scat_dispersion_real
_atom_type_scat_dispersion_imag
_atom_type_scat_source
C C 0.0181 0.0091 'International Tables Vol C Tables 4.2.6.8 and 6.1.1.4'
H H 0.0000 0.0000 'International Tables Vol C Tables 4.2.6.8 and 6.1.1.4'
N N 0.0311 0.0180 'International Tables Vol C Tables 4.2.6.8 and 6.1.1.4'
F F 0.0727 0.0534 'International Tables Vol C Tables 4.2.6.8 and 6.1.1.4'
Cl Cl 0.3639 0.7018 'International Tables Vol C Tables 4.2.6.8 and 6.1.1.4'
Zn Zn -1.5491 0.6778 'International Tables Vol C Tables 4.2.6.8 and 6.1.1.4'
O O 0.0492 0.0322 'International Tables Vol C Tables 4.2.6.8 and 6.1.1.4'

loop_
_geom_angle_atom_site_label_1
_geom_angle_atom_site_label_2
_geom_angle_atom_site_label_3
_geom_angle
_geom_angle_site_symmetry_1
_geom_angle_site_symmetry_3
N7B Zn1 N4 114.79(15) . .
N7A Zn1 N4 114.79(15) . .
N7B Zn1 N5 108.54(15) . .
N7A Zn1 N5 108.54(15) . .
N4 Zn1 N5 109.30(14) . .
N7B Zn1 N2 110.12(14) . .
N7A Zn1 N2 110.12(14) . .
N4 Zn1 N2 107.79(14) . .
N5 Zn1 N2 105.93(14) . .
N1 Zn2 N6 111.91(14) 6_656 7_765
N1 Zn2 N3 112.28(14) 6_656 .
N6 Zn2 N3 106.68(14) 7_765 .
N1 Zn2 N8A 109.22(15) 6_656 3
N6 Zn2 N8A 108.64(15) 7_765 3
N3 Zn2 N8A 107.97(14) . 3
C4 N4 C5 103.7(4) . .
C4 N4 Zn1 124.5(3) . .
C5 N4 Zn1 131.8(3) . .
C1 N1 C3 103.5(4) . .
C1 N1 Zn2 125.3(3) . 6_556
C3 N1 Zn2 131.0(3) . 6_556
C7 N5 C8 103.3(4) . .
C7 N5 Zn1 127.0(3) . .
C8 N5 Zn1 129.3(3) . .
C1 N2 C2 103.1(4) . .
C1 N2 Zn1 123.6(3) . .
C2 N2 Zn1 133.2(3) . .
C4 N3 C6 103.7(4) . .
C4 N3 Zn2 123.7(3) . .
C6 N3 Zn2 132.5(3) . .
C7 N6 C9 103.9(4) . .
C7 N6 Zn2 124.7(3) . 7_755
C9 N6 Zn2 130.9(3) . 7_755
N6 C7 N5 115.0(3) . .
N4 C4 N3 114.5(4) . .
N1 C1 N2 114.7(4) . .
C5 C6 N3 109.3(4) . .
N5 C8 C9 109.5(4) . .
C2 C3 N1 109.1(5) . .
N2 C2 C3 109.6(4) . .
N6 C9 C8 108.3(4) . .
C6 C5 N4 108.7(5) . .
N7A C10A N8A 115.5(10) . .
C10A N7A C11A 102.8(7) . .
C10A N7A Zn1 127.0(7) . .
C11A N7A Zn1 129.0(4) . .
C10A N8A C12A 103.2(7) . .
C10A N8A Zn2 129.2(7) . 3_455
C12A N8A Zn2 125.6(4) . 3_455
C11A C12A N8A 108.6(6) . .
C12A C11A N7A 109.1(7) . .
N8B C10B N7B 120(3) . .
C10B N7B C11B 102.1(17) . .
C10B N7B Zn1 131.1(16) . .
C11B N7B Zn1 122.4(6) . .
C10B N8B C12B 103.2(17) . .
C11B C12B C13 120.4(13) . .
C11B C12B N8B 106.5(10) . .
C13 C12B N8B 133.0(12) . .
C12B C11B C16 120.9(13) . .
C12B C11B N7B 106.9(10) . .
C16 C11B N7B 132.2(13) . .
C12B C13 C14 117.9(16) . .
F C15 C14 118(2) . .
F C15 C16 125(2) . .
C14 C15 C16 117(2) . .
C11B C16 C15 121.1(17) . .
C15 C14 C13 123(2) . .
C15 C14 Cl 119(2) . .
C13 C14 Cl 117.9(18) . .

loop_
_geom_bond_atom_site_label_1
_geom_bond_atom_site_label_2
_geom_bond_distance
_geom_bond_site_symmetry_2
Zn1 N7B 1.975(3) .
Zn1 N7A 1.975(3) .
Zn1 N4 1.974(3) .
Zn1 N5 1.989(3) .
Zn1 N2 1.994(3) .
Zn2 N1 1.980(3) 6_656
Zn2 N6 1.985(3) 7_765
Zn2 N3 1.990(3) .
Zn2 N8A 1.990(4) 3
N4 C4 1.323(5) .
N4 C5 1.354(6) .
N1 C1 1.307(5) .
N1 C3 1.337(6) .
N5 C7 1.323(5) .
N5 C8 1.346(6) .
N2 C1 1.325(5) .
N2 C2 1.328(6) .
N3 C4 1.324(5) .
N3 C6 1.347(6) .
N6 C7 1.315(5) .
N6 C9 1.352(6) .
C6 C5 1.346(7) .
C8 C9 1.351(7) .
C3 C2 1.332(7) .
C10A N7A 1.320(16) .
C10A N8A 1.314(16) .
N7A C11A 1.356(9) .
N8A C12A 1.353(8) .
C12A C11A 1.351(12) .
C10B N8B 1.27(4) .
C10B N7B 1.30(4) .
N7B C11B 1.452(13) .
N8B C12B 1.450(14) .
C12B C11B 1.394(19) .
C12B C13 1.40(2) .
C11B C16 1.40(2) .
C13 C14 1.54(3) .
C15 F 1.27(2) .
C15 C14 1.30(3) .
C15 C16 1.52(3) .
C14 Cl 1.61(3) .
